data_2004901
loop_
_publ_author_name
'Ercan, F.'
'\"Ulk\"u, D.'
'Ancin, N.'
'Oztas, S. G.'
'T\"uz\"un, M.'

_publ_section_title
;
 Bis[<i>N</i>-(4-chlorobenzylidene)-2-mercaptoanilinato]nickel(II)
;
_journal_issue 5
_journal_name_full 'Acta Crystallographica Section C'
_journal_page_first 1141
_journal_page_last 1143
_journal_paper_doi 10.1107/S0108270195014594
_journal_volume 52
_journal_year 1996
_chemical_formula_iupac '[Ni (C13 H9 Cl N S)2]'
_chemical_formula_moiety 'Ni(C13 H9 Cl N S)2'
_chemical_formula_sum 'C26 H18 Cl2 N2 Ni S2'
_chemical_formula_weight 552.19
_chemical_name_systematic
;
bis-(N-4-chlorobenzilydene 2-mercaptoaniline)nickel(II)
;
_space_group_crystal_system monoclinic
_space_group_IT_number 15
_space_group_name_Hall '-C 2yc'
_space_group_name_H-M_alt 'C 1 2/c 1'
_atom_type_scat_source IntTabIV
_cell_angle_alpha 90.0
_cell_angle_beta 103.82(5)
_cell_angle_gamma 90.0
_cell_formula_units_Z 4
_cell_length_a 25.990(2)
_cell_length_b 7.078(1)
_cell_length_c 13.203(1)
_cell_measurement_reflns_used 25
_cell_measurement_temperature 296
_cell_measurement_theta_max 18
_cell_measurement_theta_min 10
_cell_volume 2358.5(7)
_computing_data_collection 'CAD-4 EXPRESS (Enraf-Nonius, 1993)'
_computing_data_reduction 'MolEN (Fair, 1990)'
_computing_molecular_graphics 'ORTEP (Johnson, 1965) MolEN'
_computing_publication_material MolEN
_computing_structure_refinement 'LSFM MolEN'
_computing_structure_solution 'Simpel MolEN'
_diffrn_measurement_device 'Enraf-Nonius CAD4'
_diffrn_measurement_method '\w/2\q scans'
_diffrn_radiation_type 'Mo K\a'
_diffrn_radiation_wavelength 0.71073
_diffrn_reflns_av_R_equivalents 0.01
_diffrn_reflns_limit_h_max 0
_diffrn_reflns_limit_h_min -32
_diffrn_reflns_limit_k_max 8
_diffrn_reflns_limit_k_min 0
_diffrn_reflns_limit_l_max 16
_diffrn_reflns_limit_l_min -15
_diffrn_reflns_number 2646
_diffrn_reflns_theta_max 26.3
_diffrn_standards_decay_% 1.1
_diffrn_standards_interval_time 120
_diffrn_standards_number 3
_exptl_absorpt_coefficient_mu 1.24
_exptl_absorpt_correction_T_max 0.999
_exptl_absorpt_correction_T_min 0.877
_exptl_absorpt_correction_type 'empirical via \y scans (MolEN; Fair, 1990)'
_exptl_crystal_colour red
_exptl_crystal_density_diffrn 1.555
_exptl_crystal_density_meas ?
_exptl_crystal_description prism
_exptl_crystal_F_000 1128
_exptl_crystal_size_max 0.40
_exptl_crystal_size_mid 0.15
_exptl_crystal_size_min 0.05
_refine_diff_density_max .46
_refine_diff_density_min -.98
_refine_ls_extinction_method none
_refine_ls_goodness_of_fit_obs 0.73
_refine_ls_number_parameters 177
_refine_ls_number_reflns 1561
_refine_ls_R_factor_obs .047
_refine_ls_shift/esd_max .01
_refine_ls_structure_factor_coef F
_refine_ls_wR_factor_obs .050
_reflns_number_observed 1582
_reflns_number_total 2386
_reflns_observed_criterion I>2\s(I)
_cod_data_source_file mu1204.cif
_cod_data_source_block MU1204
_cod_depositor_comments
;
 Changing the space group from '-P 2yc' to '-C 2yc' after consulting the
 original publication. All related space group information was changed
 accordingly.

 Antanas Vaitkus,
 2017-07-05

The following automatic conversions were performed:

'_exptl_crystal_density_meas' value 'not measured' was changed to '?'
- the value is perceived as not measured.

Automatic conversion script
Id: cif_fix_values 3008 2015-01-20 13:52:24Z robertas 
;
_cod_original_cell_volume 2358.5(3)
_cod_original_sg_symbol_H-M 'C 2/c'
_cod_original_formula_sum 'C26 H18 N2 S2 Cl2 Ni'
_cod_database_code 2004901

loop_
_space_group_symop_id
_space_group_symop_operation_xyz
1 x,y,z
2 -x,y,-z+1/2
3 -x,-y,-z
4 x,-y,z+1/2
5 x+1/2,y+1/2,z
6 -x+1/2,y+1/2,-z+1/2
7 -x+1/2,-y+1/2,-z
8 x+1/2,-y+1/2,z+1/2

loop_
_atom_site_aniso_label
_atom_site_aniso_U_11
_atom_site_aniso_U_22
_atom_site_aniso_U_33
_atom_site_aniso_U_12
_atom_site_aniso_U_13
_atom_site_aniso_U_23
_atom_site_aniso_type_symbol
Ni1 0.0425(4) 0.0346(4) 0.0322(4) 0 0.0009(3) 0 Ni
S1 0.0587(8) 0.0406(7) 0.0477(7) -0.0032(7) -0.0050(7) -0.0032(6) S
Cl1 0.0497(9) 0.111(2) 0.183(2) -0.0200(10) 0.0100(10) -0.002(2) Cl
N1 0.038(2) 0.040(2) 0.038(2) 0.001(2) 0.007(2) -0.001(2) N
C1 0.046(3) 0.071(4) 0.065(3) -0.009(3) 0.017(2) -0.001(3) C
C2 0.056(3) 0.058(4) 0.077(4) -0.018(3) 0.020(3) -0.005(3) C
C3 0.057(3) 0.043(3) 0.057(3) 0.000(3) 0.017(2) 0.008(3) C
C4 0.045(3) 0.050(3) 0.036(2) -0.004(2) 0.014(2) 0.002(2) C
C5 0.047(3) 0.052(3) 0.046(2) 0.005(3) 0.017(2) 0.005(3) C
C6 0.048(3) 0.053(4) 0.067(3) 0.005(3) 0.021(2) 0.007(3) C
C7 0.050(3) 0.049(3) 0.037(2) 0.006(3) 0.005(2) 0.003(2) C
C8 0.039(2) 0.042(3) 0.035(2) 0.001(2) 0.004(2) -0.004(2) C
C9 0.046(3) 0.058(3) 0.047(3) 0.005(3) 0.005(2) 0.002(3) C
C10 0.044(3) 0.074(4) 0.064(3) 0.010(3) 0.002(3) 0.006(3) C
C11 0.041(3) 0.081(5) 0.069(4) -0.005(3) 0.002(3) -0.006(4) C
C12 0.050(3) 0.059(4) 0.060(3) -0.008(3) 0.006(3) -0.007(3) C
C13 0.050(3) 0.048(3) 0.035(2) -0.004(3) 0.006(2) -0.003(2) C

loop_
_atom_site_label
_atom_site_fract_x
_atom_site_fract_y
_atom_site_fract_z
_atom_site_B_iso_or_equiv
_atom_site_thermal_displace_type
_atom_site_type_symbol
Ni1 .500 .0984(1) .750 2.95(2) Beq Ni
S1 .5505(1) .3066(2) .8469(1) 4.10(3) Beq S
Cl1 .27367(1) -.3643(4) .7539(2) 9.24(7) Beq Cl
N1 .5295(2) -.0802(6) .8572(3) 3.07(8) Beq N
C1 .3407(2) -.314(1) .7953(5) 4.7(1) Beq C
C2 .3747(2) -.4671(9) .8294(5) 4.9(1) Beq C
C3 .4285(2) -.4268(8) .8624(4) 4.1(1) Beq C
C4 .4474(2) -.2458(8) .8603(4) 3.4(1) Beq C
C5 .4116(2) -.0966(9) .8282(4) 3.8(1) Beq C
C6 .3578(2) -.1342(9) .7960(5) 4.3(1) Beq C
C7 .5048(2) -.2109(8) .8932(4) 3.6(1) Beq C
C8 .5846(2) -.0468(7) .9051(4) 3.1(1) Beq C
C9 .6204(2) -.1897(9) .9471(4) 4.0(1) Beq C
C10 .6730(2) -.137(1) .9882(5) 4.9(1) Beq C
C11 .6881(2) .046(1) .9884(5) 5.2(2) Beq C
C12 .6525(2) .1873(9) .9463(5) 4.5(1) Beq C
C13 .5992(2) .1423(8) .9053(4) 3.6(1) Beq C
H2 .359(2) -.607(9) .831(4) 6.4 Biso H
H3 .452(2) -.544(8) .880(4) 5.3 Biso H
H5 .427(2) .057(8) .836(4) 4.9 Biso H
H6 .337(2) -.022(8) .779(4) 5.6 Biso H
H7 .524(2) -.299(8) .945(4) 4.8 Biso H
H9 .607(2) -.331(8) .943(4) 5.3 Biso H
H10 .695(2) -.268(9) 1.013(4) 6.4 Biso H
H11 .723(2) .086(9) 1.008(4) 6.6 Biso H
H12 .663(2) .321(8) .946(4) 5.9 Biso H

loop_
_geom_angle_atom_site_label_1
_geom_angle_atom_site_label_2
_geom_angle_atom_site_label_3
_geom_angle_site_symmetry_3
_geom_angle
_geom_angle_publ_flag
S1 Ni1 N1 . 86.10(10) yes
S1 Ni1 S1 2_656 94.7(2) yes
N1 Ni1 N1 2_656 97.5(2) yes
Ni1 S1 C13 . 94.6(2) yes
Ni1 N1 C7 . 127.0(3) yes
Ni1 N1 C8 . 113.5(3) yes
C7 N1 C8 . 119.3(4) yes
Cl1 C1 C2 . 117.0(5) yes
Cl1 C1 C6 . 120.0(5) yes
C2 C1 C6 . 123.0(5) yes
C1 C2 C3 . 116.9(6) yes
C2 C3 C4 . 121.5(5) yes
C3 C4 C5 . 119.5(5) yes
C3 C4 C7 . 119.5(5) yes
C5 C4 C7 . 121.0(5) yes
C4 C5 C6 . 119.7(5) yes
C1 C6 C5 . 119.3(5) yes
N1 C7 C4 . 125.1(4) yes
N1 C8 C9 . 123.7(5) yes
N1 C8 C13 . 113.6(4) yes
C9 C8 C13 . 122.7(4) yes
C8 C9 C10 . 117.4(6) yes
C9 C10 C11 . 120.9(6) yes
C10 C11 C12 . 121.5(5) yes
C11 C12 C13 . 119.9(6) yes
S1 C13 C8 . 117.9(4) yes
S1 C13 C12 . 124.3(4) yes
C8 C13 C12 . 117.7(5) yes
C1 C2 H2 . 121(3) ?
C3 C2 H2 . 123(3) ?
C2 C3 H3 . 113(3) ?
C4 C3 H3 . 125(3) ?
C4 C5 H5 . 119(2) ?
C6 C5 H5 . 121(2) ?
C1 C6 H6 . 128(3) ?
C5 C6 H6 . 112(3) ?
N1 C7 H7 . 120(3) ?
C4 C7 H7 . 115(3) ?
C8 C9 H9 . 119(3) ?
C10 C9 H9 . 123(3) ?
C9 C10 H10 . 107(3) ?
C11 C10 H10 . 133(3) ?
C10 C11 H11 . 124(4) ?
C12 C11 H11 . 114(4) ?
C11 C12 H12 . 122(3) ?
C13 C12 H12 . 118(3) ?

loop_
_geom_bond_atom_site_label_1
_geom_bond_atom_site_label_2
_geom_bond_distance
_geom_bond_publ_flag
Ni1 S1 2.174(2) yes
Ni1 N1 1.915(4) yes
S1 C13 1.755(5) yes
Cl1 C1 1.734(6) yes
N1 C7 1.281(7) yes
N1 C8 1.440(6) yes
C1 C2 1.401(9) yes
C1 C6 1.347(9) yes
C2 C3 1.390(8) yes
C3 C4 1.374(8) yes
C4 C5 1.403(8) yes
C4 C7 1.472(7) yes
C5 C6 1.388(7) yes
C8 C9 1.396(7) yes
C8 C13 1.390(7) yes
C9 C10 1.395(8) yes
C10 C11 1.360(10) yes
C11 C12 1.383(9) yes
C12 C13 1.398(7) yes
C2 H2 1.07(6) ?
C3 H3 1.02(5) ?
C5 H5 1.16(5) ?
C6 H6 .95(6) ?
C7 H7 .97(5) ?
C9 H9 1.05(6) ?
C10 H10 1.10(6) ?
C11 H11 .93(5) ?
C12 H12 .99(6) ?

loop_
_geom_torsion_atom_site_label_1
_geom_torsion_atom_site_label_2
_geom_torsion_atom_site_label_3
_geom_torsion_atom_site_label_4
_geom_torsion
_geom_torsion_publ_flag
N1 Ni1 S1 C13 28.3(2) yes
S1 Ni1 N1 C7 138.6(4) yes
S1 Ni1 N1 C8 -36.0(3) no
Ni1 S1 C13 C8 -22.0(4) no
Ni1 S1 C13 C12 153.9(4) no
Ni1 N1 C7 C4 -1.9(8) no
C8 N1 C7 C4 172.4(5) yes
Ni1 N1 C8 C9 -150.0(4) no
Ni1 N1 C8 C13 29.4(5) no
C7 N1 C8 C9 34.9(7) yes
C7 N1 C8 C13 -145.6(5) yes
Cl1 C1 C2 C3 179.9(4) no
C6 C1 C2 C3 -1.6(9) no
Cl1 C1 C6 C5 -179.2(4) no
C2 C1 C6 C5 2.3(9) no
C1 C2 C3 C4 -0.9(9) no
C2 C3 C4 C5 2.7(8) no
C2 C3 C4 C7 -178.1(5) no
C3 C4 C5 C6 -1.9(7) no
C7 C4 C5 C6 178.9(5) no
C3 C4 C7 N1 149.1(5) no
C5 C4 C7 N1 -31.8(8) yes
C4 C5 C6 C1 -0.5(8) no
N1 C8 C9 C10 177.9(5) no
C13 C8 C9 C10 -1.5(8) no
N1 C8 C13 S1 -1.1(6) no
N1 C8 C13 C12 -177.3(4) no
C9 C8 C13 S1 178.4(4) no
C9 C8 C13 C12 2.8(8) no
C8 C9 C10 C11 1.0(8) no
C9 C10 C11 C12 -1.3(9) no
C10 C11 C12 C13 1.9(9) no
C11 C12 C13 S1 -178.3(4) no
C11 C12 C13 C8 -2.3(8) no
